data_1501469
loop_
_publ_author_name
'Carmen Enrique'
'Miguel Quir\'os'
'Juan M. Salas'
'Antonio Garc\'ia'
'Jos\'e Daniel Mart\'in'

_publ_contact_author_address
;
     Departamento de Qu\'imica Inorg\'anica
     Facultad de Ciencias
     Universidad de Granada
     18071 Granada
     SPAIN
;
_publ_contact_author_email mquiros@ugr.es
_publ_contact_author_fax 34-58-248526
_publ_contact_author_name 'Miguel Quir\'os'
_publ_contact_author_phone 34-58-240441
_publ_section_title
;
 5(2'Carboxy)phenylazo barbiturate diaqua copper(II) trihydrate:
 Characterization and crystal structure
;
_journal_name_full 'Journal of Crystallographic and Spectroscopic Research'
_journal_page_first 407
_journal_page_last 410
_journal_paper_doi 10.1007/BF01159143
_journal_volume 23
_journal_year 1993
_chemical_formula_sum 'C11 H16 Cu N4 O10'
_chemical_formula_weight 427.82
_chemical_name_systematic
; 
 ? 
;
_space_group_IT_number 14
_symmetry_cell_setting monoclinic
_symmetry_space_group_name_Hall '-P 2ybc'
_symmetry_space_group_name_H-M 'P 1 21/c 1'
_atom_sites_solution_hydrogens geom
_atom_sites_solution_primary direct
_atom_sites_solution_secondary difmap
_audit_creation_method SHELXL-97
_cell_angle_alpha 90.00
_cell_angle_beta 106.54(4)
_cell_angle_gamma 90.00
_cell_formula_units_Z 4
_cell_length_a 11.432(3)
_cell_length_b 6.927(2)
_cell_length_c 21.289(8)
_cell_measurement_temperature 293(2)
_cell_volume 1616.1(9)
_computing_structure_refinement 'SHELXL-97 (Sheldrick, 1997)'
_computing_structure_solution 'SHELXS-97 (Sheldrick, 1990)'
_diffrn_ambient_temperature 293(2)
_diffrn_measured_fraction_theta_full 0.997
_diffrn_measured_fraction_theta_max 0.997
_diffrn_radiation_monochromator graphite
_diffrn_radiation_source 'fine-focus sealed tube'
_diffrn_radiation_type CuK\a
_diffrn_radiation_wavelength 1.54184
_diffrn_reflns_av_R_equivalents 0.0428
_diffrn_reflns_av_sigmaI/netI 0.0257
_diffrn_reflns_limit_h_max 10
_diffrn_reflns_limit_h_min -10
_diffrn_reflns_limit_k_max 6
_diffrn_reflns_limit_k_min -6
_diffrn_reflns_limit_l_max 19
_diffrn_reflns_limit_l_min -17
_diffrn_reflns_number 4444
_diffrn_reflns_theta_full 45.13
_diffrn_reflns_theta_max 45.13
_diffrn_reflns_theta_min 4.03
_exptl_absorpt_coefficient_mu 2.525
_exptl_crystal_density_diffrn 1.758
_exptl_crystal_density_method 'not measured'
_exptl_crystal_F_000 876
_refine_diff_density_max 0.399
_refine_diff_density_min -0.621
_refine_diff_density_rms 0.142
_refine_ls_extinction_method none
_refine_ls_goodness_of_fit_ref 1.049
_refine_ls_hydrogen_treatment mixed
_refine_ls_matrix_type full
_refine_ls_number_parameters 285
_refine_ls_number_reflns 1318
_refine_ls_number_restraints 21
_refine_ls_restrained_S_all 1.042
_refine_ls_R_factor_all 0.0418
_refine_ls_R_factor_gt 0.0416
_refine_ls_shift/su_max 0.000
_refine_ls_shift/su_mean 0.000
_refine_ls_structure_factor_coef Fsqd
_refine_ls_weighting_details 'calc w=1/[\s^2^(Fo^2^)+(0.1000P)^2^+1.0000P] where P=(Fo^2^+2Fc^2^)/3'
_refine_ls_weighting_scheme calc
_refine_ls_wR_factor_gt 0.1177
_refine_ls_wR_factor_ref 0.1181
_reflns_number_gt 1297
_reflns_number_total 1318
_reflns_threshold_expression >2sigma(I)
_cod_data_source_file cubn2c.cif
_cod_data_source_block cubn2c
_cod_database_code 1501469
_cod_database_fobs_code 1501469

loop_
_symmetry_equiv_pos_as_xyz
'x, y, z'
'-x, y+1/2, -z+1/2'
'-x, -y, -z'
'x, -y-1/2, z-1/2'

loop_
_atom_site_label
_atom_site_type_symbol
_atom_site_fract_x
_atom_site_fract_y
_atom_site_fract_z
_atom_site_U_iso_or_equiv
_atom_site_adp_type
_atom_site_occupancy
_atom_site_symmetry_multiplicity
_atom_site_calc_flag
_atom_site_refinement_flags
_atom_site_disorder_assembly
_atom_site_disorder_group
Cu Cu 0.04566(5) 0.18305(8) 0.14577(3) 0.0315(5) Uani 1 1 d . . .
N1 N 0.3636(3) 0.3572(5) 0.11464(17) 0.0266(10) Uani 1 1 d D . .
H1 H 0.404(3) 0.355(6) 0.1568(8) 0.034(5) Uiso 1 1 d D . .
C2 C 0.4189(4) 0.4133(6) 0.0692(2) 0.0266(11) Uani 1 1 d . . .
O2 O 0.5279(3) 0.4581(4) 0.08412(13) 0.0348(8) Uani 1 1 d . . .
N3 N 0.3467(3) 0.4148(5) 0.00608(17) 0.0277(10) Uani 1 1 d D . .
H3 H 0.381(3) 0.461(5) -0.0238(15) 0.034(5) Uiso 1 1 d D . .
C4 C 0.2244(4) 0.3688(6) -0.0157(2) 0.0237(11) Uani 1 1 d . . .
O4 O 0.1719(3) 0.3756(4) -0.07400(16) 0.0373(8) Uani 1 1 d . . .
C5 C 0.1696(4) 0.3131(5) 0.0362(2) 0.0221(11) Uani 1 1 d . . .
C6 C 0.2439(4) 0.3054(5) 0.1022(2) 0.0237(12) Uani 1 1 d . . .
O6 O 0.2082(2) 0.2537(5) 0.14980(14) 0.0312(8) Uani 1 1 d . . .
N7 N 0.0512(3) 0.2691(5) 0.01385(16) 0.0260(10) Uani 1 1 d . . .
N8 N -0.0145(3) 0.2135(5) 0.05110(17) 0.0239(10) Uani 1 1 d . . .
C1' C -0.1386(4) 0.1755(5) 0.0136(2) 0.0246(12) Uani 1 1 d . . .
C2' C -0.2270(4) 0.1169(6) 0.04382(19) 0.0233(11) Uani 1 1 d . . .
C3' C -0.3457(4) 0.0843(6) 0.0039(2) 0.0315(12) Uani 1 1 d D . .
H3' H -0.396(3) 0.037(5) 0.0294(16) 0.034(5) Uiso 1 1 d D . .
C4' C -0.3787(4) 0.1029(6) -0.0627(2) 0.0339(12) Uani 1 1 d D . .
H4' H -0.4562(19) 0.066(5) -0.0917(16) 0.034(5) Uiso 1 1 d D . .
C5' C -0.2916(4) 0.1590(6) -0.0929(2) 0.0332(13) Uani 1 1 d D . .
H5' H -0.319(4) 0.176(5) -0.1393(6) 0.034(5) Uiso 1 1 d D . .
C6' C -0.1728(4) 0.1955(5) -0.0545(2) 0.0281(12) Uani 1 1 d D . .
H6' H -0.115(3) 0.250(5) -0.0744(18) 0.034(5) Uiso 1 1 d D . .
C7' C -0.2089(5) 0.0824(6) 0.1152(2) 0.0327(12) Uani 1 1 d . . .
O1' O -0.1027(3) 0.0982(6) 0.15588(14) 0.0517(10) Uani 1 1 d . . .
O2' O -0.2973(3) 0.0377(5) 0.13471(14) 0.0419(9) Uani 1 1 d . . .
OW1 O 0.1211(3) 0.0661(5) 0.23419(14) 0.0425(9) Uani 1 1 d D . .
HW11 H 0.074(4) 0.065(10) 0.258(2) 0.100(8) Uiso 1 1 d D . .
HW12 H 0.192(2) 0.099(9) 0.257(2) 0.100(8) Uiso 1 1 d D . .
OW2 O 0.0159(3) 0.5049(5) 0.17890(14) 0.0422(9) Uani 1 1 d D . .
HW21 H 0.086(2) 0.555(8) 0.190(3) 0.100(8) Uiso 1 1 d D . .
HW22 H -0.025(4) 0.569(8) 0.146(2) 0.100(8) Uiso 1 1 d D . .
OW3 O -0.2433(4) 0.1893(5) 0.26304(18) 0.0607(11) Uani 1 1 d D . .
HW31 H -0.218(6) 0.165(8) 0.230(2) 0.100(8) Uiso 1 1 d D . .
HW32 H -0.300(4) 0.106(7) 0.258(3) 0.100(8) Uiso 1 1 d D . .
OW4 O 0.6635(3) 0.6940(4) 0.18931(15) 0.0454(10) Uani 1 1 d D . .
HW41 H 0.690(6) 0.784(6) 0.170(2) 0.100(8) Uiso 1 1 d D . .
HW42 H 0.626(5) 0.615(7) 0.160(2) 0.100(8) Uiso 1 1 d D . .
OW5 O 0.5029(4) 0.3231(6) 0.24320(18) 0.0637(12) Uani 1 1 d D . .
HW51 H 0.502(6) 0.360(8) 0.2054(14) 0.100(8) Uiso 1 1 d D . .
HW52 H 0.493(7) 0.202(2) 0.241(3) 0.100(8) Uiso 1 1 d D . .

loop_
_atom_site_aniso_label
_atom_site_aniso_U_11
_atom_site_aniso_U_22
_atom_site_aniso_U_33
_atom_site_aniso_U_23
_atom_site_aniso_U_13
_atom_site_aniso_U_12
Cu 0.0188(7) 0.0555(6) 0.0194(7) 0.0026(3) 0.0043(4) -0.0063(3)
N1 0.018(3) 0.050(2) 0.010(2) 0.0036(17) 0.000(2) -0.0027(18)
C2 0.022(3) 0.035(3) 0.023(3) 0.002(2) 0.006(3) 0.004(2)
O2 0.015(2) 0.060(2) 0.0297(19) 0.0013(14) 0.0066(16) -0.0072(15)
N3 0.020(3) 0.050(2) 0.015(3) 0.0043(18) 0.008(2) -0.0048(19)
C4 0.015(3) 0.036(2) 0.020(3) -0.002(2) 0.003(3) -0.002(2)
O4 0.0254(19) 0.068(2) 0.017(2) 0.0026(16) 0.0036(17) -0.0088(16)
C5 0.006(3) 0.033(2) 0.026(3) -0.0001(18) 0.003(3) -0.0046(18)
C6 0.013(3) 0.032(3) 0.023(4) -0.005(2) 0.001(3) 0.0000(19)
O6 0.024(2) 0.0597(18) 0.0120(18) 0.0070(16) 0.0087(14) -0.0037(16)
N7 0.022(3) 0.032(2) 0.024(2) 0.0024(17) 0.005(2) -0.0002(18)
N8 0.012(2) 0.036(2) 0.023(2) 0.0004(16) 0.004(2) -0.0031(16)
C1' 0.020(3) 0.028(2) 0.026(3) -0.0011(18) 0.005(3) 0.0003(19)
C2' 0.016(3) 0.032(2) 0.019(3) 0.001(2) 0.000(3) 0.001(2)
C3' 0.019(3) 0.046(3) 0.030(4) 0.001(2) 0.009(3) -0.003(2)
C4' 0.015(3) 0.048(3) 0.034(4) -0.002(2) -0.001(3) -0.008(2)
C5' 0.027(3) 0.047(3) 0.021(3) 0.000(2) -0.001(3) 0.000(2)
C6' 0.018(3) 0.040(3) 0.026(4) 0.0023(19) 0.004(3) -0.006(2)
C7' 0.022(3) 0.041(3) 0.035(3) -0.003(2) 0.008(3) -0.009(2)
O1' 0.026(2) 0.106(3) 0.0220(19) 0.0104(17) 0.0038(18) -0.0222(19)
O2' 0.022(2) 0.075(2) 0.0304(19) 0.0054(16) 0.0105(15) -0.0111(16)
OW1 0.025(2) 0.074(2) 0.0266(19) 0.0122(16) 0.0037(15) -0.0061(18)
OW2 0.031(2) 0.063(2) 0.030(2) -0.0039(16) 0.0038(15) 0.0058(16)
OW3 0.057(3) 0.092(3) 0.036(2) -0.0020(18) 0.018(2) 0.0025(19)
OW4 0.042(2) 0.063(2) 0.028(2) -0.0032(15) 0.0032(16) -0.0085(16)
OW5 0.048(2) 0.106(3) 0.031(2) 0.0101(19) 0.0016(18) -0.005(2)

loop_
_atom_type_symbol
_atom_type_description
_atom_type_scat_dispersion_real
_atom_type_scat_dispersion_imag
_atom_type_scat_source
C C 0.0181 0.0091 'International Tables Vol C Tables 4.2.6.8 and 6.1.1.4'
H H 0.0000 0.0000 'International Tables Vol C Tables 4.2.6.8 and 6.1.1.4'
N N 0.0311 0.0180 'International Tables Vol C Tables 4.2.6.8 and 6.1.1.4'
O O 0.0492 0.0322 'International Tables Vol C Tables 4.2.6.8 and 6.1.1.4'
Cu Cu -1.9646 0.5888 'International Tables Vol C Tables 4.2.6.8 and 6.1.1.4'

loop_
_geom_angle_atom_site_label_1
_geom_angle_atom_site_label_2
_geom_angle_atom_site_label_3
_geom_angle
_geom_angle_site_symmetry_1
_geom_angle_site_symmetry_3
_geom_angle_publ_flag
O1' Cu O6 170.49(13) . . ?
O1' Cu N8 95.10(15) . . ?
O6 Cu N8 94.10(15) . . ?
O1' Cu OW1 85.80(13) . . ?
O6 Cu OW1 84.71(13) . . ?
N8 Cu OW1 161.17(14) . . ?
O1' Cu OW2 92.81(14) . . ?
O6 Cu OW2 88.05(12) . . ?
N8 Cu OW2 99.58(12) . . ?
OW1 Cu OW2 99.16(12) . . ?
C2 N1 C6 125.6(4) . . ?
O2 C2 N1 122.0(4) . . ?
O2 C2 N3 122.3(4) . . ?
N1 C2 N3 115.6(4) . . ?
C2 N3 C4 127.0(4) . . ?
O4 C4 N3 119.6(4) . . ?
O4 C4 C5 125.9(4) . . ?
N3 C4 C5 114.6(4) . . ?
N7 C5 C6 127.1(4) . . ?
N7 C5 C4 113.5(4) . . ?
C6 C5 C4 119.4(4) . . ?
O6 C6 N1 117.3(4) . . ?
O6 C6 C5 124.9(4) . . ?
N1 C6 C5 117.8(4) . . ?
C6 O6 Cu 125.4(3) . . ?
N8 N7 C5 123.7(3) . . ?
N7 N8 C1' 111.4(3) . . ?
N7 N8 Cu 124.8(3) . . ?
C1' N8 Cu 123.8(3) . . ?
C6' C1' C2' 118.6(4) . . ?
C6' C1' N8 119.8(4) . . ?
C2' C1' N8 121.5(4) . . ?
C3' C2' C1' 117.9(4) . . ?
C3' C2' C7' 115.0(4) . . ?
C1' C2' C7' 127.1(4) . . ?
C4' C3' C2' 123.4(4) . . ?
C3' C4' C5' 119.0(4) . . ?
C4' C5' C6' 119.2(5) . . ?
C5' C6' C1' 121.9(4) . . ?
O2' C7' O1' 120.2(4) . . ?
O2' C7' C2' 119.5(4) . . ?
O1' C7' C2' 120.3(4) . . ?
C7' O1' Cu 131.9(3) . . ?

loop_
_geom_bond_atom_site_label_1
_geom_bond_atom_site_label_2
_geom_bond_distance
_geom_bond_site_symmetry_2
_geom_bond_publ_flag
Cu O1' 1.865(3) . ?
Cu O6 1.900(3) . ?
Cu N8 1.947(4) . ?
Cu OW1 2.005(3) . ?
Cu OW2 2.392(3) . ?
N1 C2 1.354(6) . ?
N1 C6 1.366(5) . ?
C2 O2 1.235(5) . ?
C2 N3 1.362(6) . ?
N3 C4 1.379(5) . ?
C4 O4 1.215(5) . ?
C4 C5 1.469(6) . ?
C5 N7 1.337(5) . ?
C5 C6 1.420(7) . ?
C6 O6 1.248(5) . ?
N7 N8 1.296(5) . ?
N8 C1' 1.441(6) . ?
C1' C6' 1.397(6) . ?
C1' C2' 1.404(6) . ?
C2' C3' 1.399(6) . ?
C2' C7' 1.494(6) . ?
C3' C4' 1.364(6) . ?
C4' C5' 1.386(6) . ?
C5' C6' 1.395(7) . ?
C7' O2' 1.236(5) . ?
C7' O1' 1.279(5) . ?
